data_1554190
loop_
_publ_author_name
'Amenuvor, Gershon'
'Darkwa, James'
'Makhubela, Banothile C. E.'

_publ_section_title
;
 Homogeneous polymetallic ruthenium(ii)^zinc(ii) complexes: robust
 catalysts for the efficient hydrogenation of levulinic acid to
 \g-valerolactone
;
_journal_issue 9
_journal_name_full 'Catalysis Science &amp; Technology'
_journal_page_first 2370
_journal_paper_doi 10.1039/C8CY00265G
_journal_volume 8
_journal_year 2018
_chemical_formula_moiety 'C116 Cl8 O8 P4 Ru4 Zn2, 1.46(C5)'
_chemical_formula_sum 'C123.3 Cl8 O8 P4 Ru4 Zn2'
_chemical_formula_weight 2551.30
_space_group_crystal_system monoclinic
_space_group_IT_number 14
_space_group_name_Hall '-P 2yn'
_space_group_name_H-M_alt 'P 1 21/n 1'
_atom_sites_solution_primary direct
_audit_creation_date 2017-07-18
_audit_creation_method
;
Olex2 1.2
(compiled 2015.01.26 svn.r3150 for OlexSys, GUI svn.r4998)
;
_audit_update_record
;
2017-10-20 deposited with the CCDC.
2018-04-02 downloaded from the CCDC.
;
_cell_angle_alpha 90
_cell_angle_beta 101.396(15)
_cell_angle_gamma 90
_cell_formula_units_Z 4
_cell_length_a 16.387(13)
_cell_length_b 27.97(2)
_cell_length_c 26.66(2)
_cell_measurement_temperature 100(2)
_cell_volume 11979(16)
_computing_molecular_graphics 'Olex2 (Dolomanov et al., 2009)'
_computing_publication_material 'Olex2 (Dolomanov et al., 2009)'
_computing_structure_refinement 'ShelXL (Sheldrick, 2008)'
_computing_structure_solution 'ShelXT (Sheldrick, 2015)'
_diffrn_ambient_temperature 100.02
_diffrn_measured_fraction_theta_full 0.986
_diffrn_measured_fraction_theta_max 0.986
_diffrn_radiation_type MoK\a
_diffrn_radiation_wavelength 0.71073
_diffrn_reflns_av_R_equivalents 0.1918
_diffrn_reflns_av_unetI/netI 0.1485
_diffrn_reflns_Laue_measured_fraction_full 0.986
_diffrn_reflns_Laue_measured_fraction_max 0.986
_diffrn_reflns_limit_h_max 15
_diffrn_reflns_limit_h_min -15
_diffrn_reflns_limit_k_max 25
_diffrn_reflns_limit_k_min -25
_diffrn_reflns_limit_l_max 24
_diffrn_reflns_limit_l_min -24
_diffrn_reflns_number 45477
_diffrn_reflns_point_group_measured_fraction_full 0.986
_diffrn_reflns_point_group_measured_fraction_max 0.986
_diffrn_reflns_theta_full 19.373
_diffrn_reflns_theta_max 19.373
_diffrn_reflns_theta_min 1.066
_exptl_absorpt_coefficient_mu 1.169
_exptl_crystal_density_diffrn 1.415
_exptl_crystal_F_000 4943
_refine_diff_density_max 1.195
_refine_diff_density_min -0.816
_refine_diff_density_rms 0.154
_refine_ls_extinction_method none
_refine_ls_goodness_of_fit_ref 1.008
_refine_ls_hydrogen_treatment undef
_refine_ls_matrix_type full
_refine_ls_number_parameters 729
_refine_ls_number_reflns 10056
_refine_ls_number_restraints 132
_refine_ls_restrained_S_all 1.003
_refine_ls_R_factor_all 0.1649
_refine_ls_R_factor_gt 0.0811
_refine_ls_shift/su_max 0.000
_refine_ls_shift/su_mean 0.000
_refine_ls_structure_factor_coef Fsqd
_refine_ls_weighting_details 'w=1/[\s^2^(Fo^2^)+(0.1373P)^2^] where P=(Fo^2^+2Fc^2^)/3'
_refine_ls_weighting_scheme calc
_refine_ls_wR_factor_gt 0.2023
_refine_ls_wR_factor_ref 0.2562
_reflns_Friedel_coverage 0.000
_reflns_number_gt 5292
_reflns_number_total 10056
_reflns_threshold_expression 'I > 2\s(I)'
_cod_data_source_file c8cy00265g2.cif
_cod_data_source_block ga055_ilia
_cod_original_cell_volume 11980(17)
_cod_original_formula_sum 'C123.30 Cl8 O8 P4 Ru4 Zn2'
_cod_database_code 1554190
_shelx_space_group_comment
;
The symmetry employed for this shelxl refinement is uniquely defined
by the following loop, which should always be used as a source of
symmetry information in preference to the above space-group names.
They are only intended as comments.
;
_olex2_refinement_description
;
1. Rigid body (RIGU) restrains
 All non-hydrogen atoms
 with sigma for 1-2 distances of 0.004 and sigma for 1-3 distances of 0.004
2. Others
 Sof(C122)=Sof(C124)=Sof(C123)=FVAR(1)
 Fixed Uiso: C122(0.1) C124(0.1) C123(0.1)
;
_shelx_shelxl_version_number 2014/7
_olex2_submission_special_instructions 'No special instructions were received'

loop_
_space_group_symop_operation_xyz
'x, y, z'
'-x+1/2, y+1/2, -z+1/2'
'-x, -y, -z'
'x-1/2, -y-1/2, z-1/2'

loop_
_atom_site_label
_atom_site_type_symbol
_atom_site_fract_x
_atom_site_fract_y
_atom_site_fract_z
_atom_site_U_iso_or_equiv
_atom_site_adp_type
_atom_site_occupancy
_atom_site_site_symmetry_order
_atom_site_calc_flag
_atom_site_refinement_flags_adp
_atom_site_refinement_flags_occupancy
Ru4 Ru 0.19968(10) 0.53852(6) 0.52478(6) 0.0321(5) Uani 1 1 d U .
Ru1 Ru 0.11558(10) 0.80946(6) 0.71019(7) 0.0417(6) Uani 1 1 d U .
Ru2 Ru 0.68150(11) 0.80645(6) 0.63189(7) 0.0442(6) Uani 1 1 d U .
Ru3 Ru 0.63402(11) 0.54322(6) 0.83086(7) 0.0440(6) Uani 1 1 d U .
Zn1 Zn 0.39733(14) 0.82075(8) 0.67974(9) 0.0373(7) Uani 1 1 d U .
Zn2 Zn 0.41543(14) 0.53302(8) 0.67295(9) 0.0381(7) Uani 1 1 d U .
Cl8 Cl 0.0676(3) 0.57821(17) 0.50435(19) 0.0378(14) Uani 1 1 d U .
Cl1 Cl -0.0003(3) 0.7671(2) 0.6632(2) 0.0541(16) Uani 1 1 d U .
Cl2 Cl 0.3637(4) 0.8625(2) 0.6085(2) 0.0594(17) Uani 1 1 d U .
Cl3 Cl 0.4231(3) 0.85851(19) 0.7540(2) 0.0494(16) Uani 1 1 d U .
Cl4 Cl 0.7992(3) 0.7688(2) 0.6826(2) 0.0568(17) Uani 1 1 d U .
Cl5 Cl 0.7635(3) 0.58626(19) 0.8502(2) 0.0487(15) Uani 1 1 d U .
Cl6 Cl 0.4893(3) 0.49929(19) 0.6211(2) 0.0496(16) Uani 1 1 d U .
Cl7 Cl 0.3474(3) 0.48604(19) 0.7181(2) 0.0540(16) Uani 1 1 d U .
P4 P 0.2535(3) 0.60895(18) 0.4934(2) 0.0304(14) Uani 1 1 d U .
P1 P 0.1456(3) 0.7412(2) 0.7633(2) 0.0387(15) Uani 1 1 d U .
P2 P 0.6559(3) 0.7367(2) 0.5816(2) 0.0385(15) Uani 1 1 d U .
P3 P 0.5655(4) 0.6104(2) 0.8578(2) 0.0417(16) Uani 1 1 d U .
O8 O 0.1999(7) 0.5749(4) 0.5931(5) 0.033(3) Uani 1 1 d U .
O7 O 0.3345(8) 0.5771(4) 0.6317(4) 0.031(3) Uani 1 1 d U .
O1 O 0.1703(8) 0.7743(4) 0.6574(5) 0.038(3) Uani 1 1 d U .
O2 O 0.3073(7) 0.7760(4) 0.6848(4) 0.032(3) Uani 1 1 d U .
O3 O 0.4914(7) 0.7806(4) 0.6683(5) 0.033(3) Uani 1 1 d U .
O4 O 0.6285(8) 0.7714(4) 0.6866(5) 0.036(3) Uani 1 1 d U .
O5 O 0.6280(7) 0.5790(4) 0.7620(5) 0.034(3) Uani 1 1 d U .
O6 O 0.4948(8) 0.5712(4) 0.7244(5) 0.036(3) Uani 1 1 d U .
C1 C 0.2870(12) 0.4973(7) 0.4252(8) 0.048(6) Uiso 1 1 d U .
C2 C 0.2498(11) 0.4906(6) 0.4718(7) 0.030(5) Uiso 1 1 d U .
C3 C 0.3031(11) 0.4877(6) 0.5222(7) 0.030(5) Uiso 1 1 d U .
C4 C 0.2686(10) 0.4775(6) 0.5658(7) 0.025(5) Uiso 1 1 d U .
C5 C 0.1842(11) 0.4683(7) 0.5613(8) 0.035(5) Uiso 1 1 d U .
C6 C 0.1303(11) 0.4715(6) 0.5120(7) 0.028(5) Uiso 1 1 d U .
C7 C 0.1641(11) 0.4810(6) 0.4683(7) 0.031(5) Uiso 1 1 d U .
C8 C 0.1504(12) 0.4587(7) 0.6111(8) 0.045(6) Uiso 1 1 d U .
C9 C 0.1419(14) 0.4033(8) 0.6168(9) 0.065(7) Uiso 1 1 d U .
C10 C 0.0657(13) 0.4830(8) 0.6112(9) 0.055(7) Uiso 1 1 d U .
C11 C 0.1954(12) 0.6338(7) 0.4340(8) 0.037(6) Uiso 1 1 d U .
C12 C 0.2045(12) 0.6821(7) 0.4219(8) 0.045(6) Uiso 1 1 d U .
C13 C 0.1597(13) 0.7014(7) 0.3755(9) 0.051(6) Uiso 1 1 d U .
C14 C 0.1095(13) 0.6710(8) 0.3410(9) 0.051(6) Uiso 1 1 d U .
C15 C 0.0983(13) 0.6234(8) 0.3518(9) 0.057(7) Uiso 1 1 d U .
C16 C 0.1411(11) 0.6045(7) 0.4000(8) 0.037(5) Uiso 1 1 d U .
C17 C 0.3585(10) 0.6049(6) 0.4817(7) 0.026(5) Uiso 1 1 d U .
C18 C 0.4218(11) 0.5848(6) 0.5231(7) 0.033(5) Uiso 1 1 d U .
C19 C 0.5018(11) 0.5808(7) 0.5139(8) 0.036(5) Uiso 1 1 d U .
C20 C 0.5249(11) 0.5971(7) 0.4706(8) 0.037(5) Uiso 1 1 d U .
C21 C 0.4636(13) 0.6159(7) 0.4308(9) 0.048(6) Uiso 1 1 d U .
C22 C 0.3797(12) 0.6215(7) 0.4367(8) 0.039(6) Uiso 1 1 d U .
C23 C 0.2548(11) 0.6593(6) 0.5380(7) 0.031(5) Uiso 1 1 d U .
C24 C 0.1759(12) 0.6781(7) 0.5436(8) 0.038(6) Uiso 1 1 d U .
C25 C 0.1741(11) 0.7121(6) 0.5800(7) 0.031(5) Uiso 1 1 d U .
C26 C 0.2484(11) 0.7300(6) 0.6101(7) 0.028(5) Uiso 1 1 d U .
C27 C 0.3257(11) 0.7125(6) 0.6036(7) 0.030(5) Uiso 1 1 d U .
C28 C 0.3275(11) 0.6774(7) 0.5667(8) 0.035(5) Uiso 1 1 d U .
C29 C 0.2447(13) 0.7635(7) 0.6533(8) 0.038(6) Uiso 1 1 d U .
C30 C 0.0998(14) 0.8507(8) 0.8304(10) 0.069(7) Uiso 1 1 d U .
C31 C 0.1113(14) 0.8583(8) 0.7755(10) 0.063(7) Uiso 1 1 d U .
C32 C 0.0359(13) 0.8627(7) 0.7335(9) 0.048(6) Uiso 1 1 d U .
C33 C 0.0444(14) 0.8751(8) 0.6849(9) 0.058(7) Uiso 1 1 d U .
C34 C 0.1200(12) 0.8791(7) 0.6691(8) 0.042(6) Uiso 1 1 d U .
C35 C 0.1958(11) 0.8717(7) 0.7086(8) 0.035(5) Uiso 1 1 d U .
C36 C 0.1912(13) 0.8627(7) 0.7605(9) 0.052(6) Uiso 1 1 d U .
C37 C 0.1333(13) 0.8858(8) 0.6161(9) 0.053(6) Uiso 1 1 d U .
C38 C 0.0528(15) 0.8749(8) 0.5761(10) 0.071(8) Uiso 1 1 d U .
C39 C 0.1645(14) 0.9389(8) 0.6082(10) 0.066(7) Uiso 1 1 d U .
C40 C 0.2252(11) 0.7502(6) 0.8185(8) 0.032(5) Uiso 1 1 d U .
C41 C 0.3005(13) 0.7690(7) 0.8104(8) 0.048(6) Uiso 1 1 d U .
C42 C 0.3689(13) 0.7778(7) 0.8520(9) 0.050(6) Uiso 1 1 d U .
C43 C 0.3590(13) 0.7668(7) 0.9023(9) 0.050(6) Uiso 1 1 d U .
C44 C 0.2826(12) 0.7492(7) 0.9107(8) 0.044(6) Uiso 1 1 d U .
C45 C 0.2162(13) 0.7393(7) 0.8688(9) 0.050(6) Uiso 1 1 d U .
C46 C 0.0605(13) 0.7153(7) 0.7876(8) 0.047(6) Uiso 1 1 d U .
C47 C -0.0182(14) 0.7395(8) 0.7824(9) 0.059(7) Uiso 1 1 d U .
C48 C -0.0843(14) 0.7150(8) 0.8006(9) 0.062(7) Uiso 1 1 d U .
C49 C -0.0740(15) 0.6728(9) 0.8222(10) 0.068(8) Uiso 1 1 d U .
C50 C 0.0034(15) 0.6493(8) 0.8303(10) 0.064(7) Uiso 1 1 d U .
C51 C 0.0718(13) 0.6710(8) 0.8114(9) 0.058(7) Uiso 1 1 d U .
C52 C 0.1840(11) 0.6902(7) 0.7306(8) 0.036(5) Uiso 1 1 d U .
C53 C 0.1233(12) 0.6661(7) 0.6932(8) 0.042(6) Uiso 1 1 d U .
C54 C 0.1464(12) 0.6316(7) 0.6608(8) 0.037(6) Uiso 1 1 d U .
C55 C 0.2312(11) 0.6190(6) 0.6675(8) 0.033(5) Uiso 1 1 d U .
C56 C 0.2896(11) 0.6409(6) 0.7070(8) 0.032(5) Uiso 1 1 d U .
C57 C 0.2657(12) 0.6753(7) 0.7380(8) 0.040(6) Uiso 1 1 d U .
C58 C 0.2581(12) 0.5871(6) 0.6288(7) 0.026(5) Uiso 1 1 d U .
C59 C 0.6106(17) 0.8890(10) 0.7054(12) 0.096(9) Uiso 1 1 d U .
C60 C 0.6439(14) 0.8778(8) 0.6579(9) 0.054(7) Uiso 1 1 d U .
C61 C 0.5897(13) 0.8635(8) 0.6130(9) 0.057(7) Uiso 1 1 d U .
C62 C 0.6186(14) 0.8526(8) 0.5676(9) 0.058(7) Uiso 1 1 d U .
C63 C 0.7058(14) 0.8515(8) 0.5669(9) 0.060(7) Uiso 1 1 d U .
C64 C 0.7605(13) 0.8640(7) 0.6157(9) 0.053(6) Uiso 1 1 d U .
C65 C 0.7303(14) 0.8765(8) 0.6620(10) 0.065(7) Uiso 1 1 d U .
C66 C 0.7344(14) 0.8382(8) 0.5196(10) 0.065(7) Uiso 1 1 d U .
C67 C 0.8338(16) 0.8426(9) 0.5239(11) 0.085(9) Uiso 1 1 d U .
C68 C 0.6946(17) 0.8719(10) 0.4749(11) 0.091(9) Uiso 1 1 d U .
C69 C 0.5703(12) 0.7455(7) 0.5279(8) 0.039(6) Uiso 1 1 d U .
C70 C 0.4958(12) 0.7627(7) 0.5397(8) 0.043(6) Uiso 1 1 d U .
C71 C 0.4278(13) 0.7739(8) 0.4997(9) 0.057(7) Uiso 1 1 d U .
C72 C 0.4357(13) 0.7682(8) 0.4477(9) 0.053(6) Uiso 1 1 d U .
C73 C 0.5131(14) 0.7526(8) 0.4371(9) 0.058(7) Uiso 1 1 d U .
C74 C 0.5795(13) 0.7393(7) 0.4762(9) 0.051(6) Uiso 1 1 d U .
C75 C 0.7389(12) 0.7102(7) 0.5545(8) 0.046(6) Uiso 1 1 d U .
C76 C 0.7215(12) 0.6687(7) 0.5255(8) 0.042(6) Uiso 1 1 d U .
C77 C 0.7884(13) 0.6470(7) 0.5077(9) 0.049(6) Uiso 1 1 d U .
C78 C 0.8705(13) 0.6642(7) 0.5191(8) 0.046(6) Uiso 1 1 d U .
C79 C 0.8877(12) 0.7064(7) 0.5490(8) 0.048(6) Uiso 1 1 d U .
C80 C 0.8197(13) 0.7292(7) 0.5676(9) 0.050(6) Uiso 1 1 d U .
C81 C 0.6264(11) 0.6865(6) 0.6174(7) 0.034(5) Uiso 1 1 d U .
C82 C 0.5456(12) 0.6720(7) 0.6153(8) 0.036(6) Uiso 1 1 d U .
C83 C 0.5250(11) 0.6375(6) 0.6473(8) 0.032(5) Uiso 1 1 d U .
C84 C 0.5868(12) 0.6178(7) 0.6841(8) 0.037(6) Uiso 1 1 d U .
C85 C 0.6693(12) 0.6312(7) 0.6872(8) 0.038(6) Uiso 1 1 d U .
C86 C 0.6888(12) 0.6641(7) 0.6517(8) 0.044(6) Uiso 1 1 d U .
C87 C 0.5669(13) 0.5863(7) 0.7251(8) 0.033(5) Uiso 1 1 d U .
C88 C 0.5916(19) 0.4983(11) 0.9424(13) 0.111(11) Uiso 1 1 d U .
C89 C 0.6119(15) 0.4923(8) 0.8890(10) 0.066(7) Uiso 1 1 d U .
C90 C 0.6925(13) 0.4862(8) 0.8809(9) 0.051(6) Uiso 1 1 d U .
C91 C 0.7072(12) 0.4771(7) 0.8293(8) 0.044(6) Uiso 1 1 d U .
C92 C 0.6367(13) 0.4738(7) 0.7857(9) 0.047(6) Uiso 1 1 d U .
C93 C 0.5601(13) 0.4820(8) 0.7955(9) 0.054(7) Uiso 1 1 d U .
C94 C 0.5416(13) 0.4903(7) 0.8432(9) 0.050(6) Uiso 1 1 d U .
C95 C 0.6530(14) 0.4743(8) 0.7312(10) 0.066(7) Uiso 1 1 d U .
C96 C 0.7423(16) 0.4884(9) 0.7245(11) 0.080(8) Uiso 1 1 d U .
C97 C 0.6322(16) 0.4231(9) 0.7094(11) 0.083(8) Uiso 1 1 d U .
C98 C 0.6157(12) 0.6380(7) 0.9179(8) 0.041(6) Uiso 1 1 d U .
C99 C 0.5874(12) 0.6829(7) 0.9288(8) 0.044(6) Uiso 1 1 d U .
C100 C 0.6303(14) 0.7074(8) 0.9765(9) 0.057(7) Uiso 1 1 d U .
C101 C 0.6956(15) 0.6849(9) 1.0055(10) 0.074(8) Uiso 1 1 d U .
C102 C 0.7207(13) 0.6392(8) 0.9949(9) 0.057(7) Uiso 1 1 d U .
C103 C 0.6839(14) 0.6164(8) 0.9480(10) 0.061(7) Uiso 1 1 d U .
C104 C 0.4648(12) 0.5971(7) 0.8658(8) 0.041(6) Uiso 1 1 d U .
C105 C 0.4049(12) 0.5797(7) 0.8251(8) 0.040(6) Uiso 1 1 d U .
C106 C 0.3253(14) 0.5659(8) 0.8277(9) 0.058(7) Uiso 1 1 d U .
C107 C 0.3018(15) 0.5670(9) 0.8733(10) 0.069(7) Uiso 1 1 d U .
C108 C 0.3610(15) 0.5824(8) 0.9199(10) 0.067(7) Uiso 1 1 d U .
C109 C 0.4403(16) 0.5990(9) 0.9123(11) 0.076(8) Uiso 1 1 d U .
C110 C 0.5571(11) 0.6608(7) 0.8119(8) 0.034(5) Uiso 1 1 d U .
C111 C 0.6328(12) 0.6794(7) 0.8048(8) 0.038(6) Uiso 1 1 d U .
C112 C 0.6299(12) 0.7141(7) 0.7677(8) 0.036(6) Uiso 1 1 d U .
C113 C 0.5543(11) 0.7305(7) 0.7394(8) 0.033(5) Uiso 1 1 d U .
C114 C 0.4804(11) 0.7143(6) 0.7497(7) 0.031(5) Uiso 1 1 d U .
C115 C 0.4813(11) 0.6773(6) 0.7874(7) 0.031(5) Uiso 1 1 d U .
C116 C 0.5582(13) 0.7644(7) 0.6951(8) 0.033(5) Uiso 1 1 d U .
C117 C -0.1011(17) 0.6032(10) 0.6435(12) 0.092(9) Uiso 1 1 d U .
C118 C -0.0932(16) 0.5636(9) 0.6825(11) 0.078(8) Uiso 1 1 d U .
C119 C -0.0053(16) 0.5581(10) 0.7184(11) 0.085(9) Uiso 1 1 d U .
C120 C -0.003(2) 0.5198(12) 0.7601(14) 0.121(12) Uiso 1 1 d U .
C121 C 0.087(3) 0.5101(15) 0.7996(18) 0.181(18) Uiso 1 1 d U .
C122 C 0.359(2) 0.9713(13) 0.4989(16) 0.100 Uiso 0.76(2) 1 d U P
C124 C 0.418(2) 1.0060(13) 0.4306(16) 0.100 Uiso 0.76(2) 1 d U P
C123 C 0.444(2) 0.9434(13) 0.4703(16) 0.100 Uiso 0.76(2) 1 d U P

loop_
_atom_site_aniso_label
_atom_site_aniso_U_11
_atom_site_aniso_U_22
_atom_site_aniso_U_33
_atom_site_aniso_U_23
_atom_site_aniso_U_13
_atom_site_aniso_U_12
Ru4 0.0409(11) 0.0325(11) 0.0178(11) -0.0028(8) -0.0068(8) -0.0015(8)
Ru1 0.0426(12) 0.0479(12) 0.0312(12) -0.0096(9) -0.0013(9) 0.0045(9)
Ru2 0.0528(13) 0.0445(12) 0.0352(13) -0.0029(9) 0.0084(10) -0.0101(10)
Ru3 0.0580(13) 0.0373(12) 0.0289(13) 0.0035(9) -0.0106(10) -0.0032(9)
Zn1 0.0411(15) 0.0399(15) 0.0241(16) -0.0009(12) -0.0098(12) 0.0032(12)
Zn2 0.0481(16) 0.0351(15) 0.0233(15) -0.0016(12) -0.0116(12) -0.0012(12)
Cl8 0.041(3) 0.037(3) 0.030(3) -0.002(3) -0.007(2) -0.002(2)
Cl1 0.043(3) 0.072(4) 0.042(4) -0.005(3) -0.005(3) -0.002(3)
Cl2 0.073(4) 0.059(4) 0.035(4) 0.014(3) -0.016(3) 0.002(3)
Cl3 0.054(4) 0.054(4) 0.032(4) -0.009(3) -0.012(3) -0.001(3)
Cl4 0.043(3) 0.090(5) 0.034(4) -0.009(3) -0.002(3) -0.003(3)
Cl5 0.055(4) 0.046(4) 0.036(4) 0.004(3) -0.014(3) -0.004(3)
Cl6 0.055(4) 0.048(4) 0.035(4) -0.013(3) -0.017(3) 0.012(3)
Cl7 0.064(4) 0.052(4) 0.038(4) 0.010(3) -0.011(3) -0.016(3)
P4 0.038(3) 0.032(3) 0.016(3) -0.001(2) -0.007(3) 0.004(3)
P1 0.044(4) 0.045(4) 0.024(4) -0.011(3) 0.000(3) 0.000(3)
P2 0.040(4) 0.049(4) 0.023(4) 0.000(3) -0.004(3) -0.003(3)
P3 0.062(4) 0.039(4) 0.017(4) -0.003(3) -0.010(3) -0.008(3)
O8 0.041(7) 0.037(8) 0.016(6) -0.010(5) -0.006(5) -0.006(6)
O7 0.048(7) 0.028(7) 0.012(7) 0.007(5) -0.008(5) -0.002(5)
O1 0.038(7) 0.053(8) 0.020(7) -0.005(6) -0.003(5) 0.002(6)
O2 0.032(6) 0.042(7) 0.017(8) -0.007(5) -0.008(5) 0.002(5)
O3 0.041(7) 0.027(7) 0.028(8) 0.006(6) 0.001(6) -0.003(5)
O4 0.039(7) 0.042(8) 0.022(7) -0.003(6) -0.003(5) -0.003(6)
O5 0.043(8) 0.028(7) 0.024(6) 0.004(5) -0.015(5) -0.003(6)
O6 0.049(7) 0.033(7) 0.022(7) -0.004(5) -0.005(5) 0.003(6)

loop_
_atom_type_symbol
_atom_type_description
_atom_type_scat_dispersion_real
_atom_type_scat_dispersion_imag
_atom_type_scat_source
C C 0.0033 0.0016 'International Tables Vol C Tables 4.2.6.8 and 6.1.1.4'
Cl Cl 0.1484 0.1585 'International Tables Vol C Tables 4.2.6.8 and 6.1.1.4'
O O 0.0106 0.0060 'International Tables Vol C Tables 4.2.6.8 and 6.1.1.4'
P P 0.1023 0.0942 'International Tables Vol C Tables 4.2.6.8 and 6.1.1.4'
Ru Ru -1.2594 0.8363 'International Tables Vol C Tables 4.2.6.8 and 6.1.1.4'
Zn Zn 0.2839 1.4301 'International Tables Vol C Tables 4.2.6.8 and 6.1.1.4'

loop_
_geom_angle_atom_site_label_1
_geom_angle_atom_site_label_2
_geom_angle_atom_site_label_3
_geom_angle
P4 Ru4 Cl8 85.26(18)
O8 Ru4 Cl8 79.6(4)
O8 Ru4 P4 88.1(4)
O8 Ru4 C2 156.0(6)
O8 Ru4 C3 117.9(6)
O8 Ru4 C4 91.8(6)
O8 Ru4 C5 91.7(6)
O8 Ru4 C6 117.8(6)
O8 Ru4 C7 155.2(6)
C2 Ru4 Cl8 124.5(5)
C2 Ru4 P4 93.8(5)
C2 Ru4 C3 38.2(7)
C2 Ru4 C5 80.5(7)
C3 Ru4 Cl8 161.6(5)
C3 Ru4 P4 100.4(5)
C3 Ru4 C5 66.6(7)
C4 Ru4 Cl8 145.0(5)
C4 Ru4 P4 128.6(5)
C4 Ru4 C2 68.4(7)
C4 Ru4 C3 37.3(6)
C4 Ru4 C5 36.4(6)
C5 Ru4 Cl8 109.4(5)
C5 Ru4 P4 165.0(5)
C6 Ru4 Cl8 86.7(5)
C6 Ru4 P4 151.0(5)
C6 Ru4 C2 68.2(7)
C6 Ru4 C3 79.8(7)
C6 Ru4 C4 67.3(6)
C6 Ru4 C5 37.9(7)
C6 Ru4 C7 37.5(6)
C7 Ru4 Cl8 94.5(5)
C7 Ru4 P4 115.6(5)
C7 Ru4 C2 37.3(6)
C7 Ru4 C3 67.2(7)
C7 Ru4 C4 79.3(7)
C7 Ru4 C5 67.5(7)
P1 Ru1 Cl1 87.9(2)
O1 Ru1 Cl1 79.2(4)
O1 Ru1 P1 87.5(4)
O1 Ru1 C31 155.8(7)
O1 Ru1 C32 153.9(7)
O1 Ru1 C33 117.6(7)
O1 Ru1 C34 91.1(6)
O1 Ru1 C35 91.2(6)
O1 Ru1 C36 117.9(7)
C31 Ru1 Cl1 125.0(6)
C31 Ru1 P1 93.5(6)
C31 Ru1 C34 81.9(8)
C32 Ru1 Cl1 91.7(6)
C32 Ru1 P1 116.8(6)
C32 Ru1 C31 40.0(8)
C32 Ru1 C33 36.7(8)
C32 Ru1 C34 67.7(8)
C32 Ru1 C35 81.8(7)
C32 Ru1 C36 70.0(8)
C33 Ru1 Cl1 86.3(6)
C33 Ru1 P1 152.5(6)
C33 Ru1 C31 68.4(9)
C33 Ru1 C34 36.4(7)
C33 Ru1 C36 79.9(8)
C34 Ru1 Cl1 106.0(5)
C34 Ru1 P1 165.6(5)
C35 Ru1 Cl1 143.9(6)
C35 Ru1 P1 126.8(5)
C35 Ru1 C31 68.8(8)
C35 Ru1 C33 67.4(8)
C35 Ru1 C34 38.9(7)
C35 Ru1 C36 37.8(7)
C36 Ru1 Cl1 161.7(6)
C36 Ru1 P1 98.9(6)
C36 Ru1 C31 38.1(7)
C36 Ru1 C34 69.1(8)
P2 Ru2 Cl4 89.4(2)
O4 Ru2 Cl4 78.2(4)
O4 Ru2 P2 87.5(4)
O4 Ru2 C60 91.4(7)
O4 Ru2 C61 98.2(7)
O4 Ru2 C62 128.1(7)
O4 Ru2 C63 165.5(7)
O4 Ru2 C64 147.0(7)
O4 Ru2 C65 109.6(7)
C60 Ru2 Cl4 117.5(6)
C60 Ru2 P2 152.3(6)
C60 Ru2 C63 80.8(8)
C61 Ru2 Cl4 154.4(7)
C61 Ru2 P2 115.9(6)
C61 Ru2 C60 36.9(8)
C61 Ru2 C62 37.5(8)
C61 Ru2 C63 68.3(8)
C61 Ru2 C65 67.6(8)
C62 Ru2 Cl4 153.6(6)
C62 Ru2 P2 92.2(6)
C62 Ru2 C60 66.9(8)
C62 Ru2 C63 37.4(7)
C63 Ru2 Cl4 116.2(6)
C63 Ru2 P2 93.7(6)
C64 Ru2 Cl4 89.6(6)
C64 Ru2 P2 123.3(6)
C64 Ru2 C60 67.1(8)
C64 Ru2 C61 79.8(8)
C64 Ru2 C62 67.6(8)
C64 Ru2 C63 38.9(8)
C64 Ru2 C65 39.0(8)
C65 Ru2 Cl4 89.5(6)
C65 Ru2 P2 162.3(7)
C65 Ru2 C60 36.7(7)
C65 Ru2 C62 81.1(9)
C65 Ru2 C63 71.0(9)
P3 Ru3 Cl5 89.4(2)
O5 Ru3 Cl5 80.5(4)
O5 Ru3 P3 86.8(4)
O5 Ru3 C89 162.8(7)
O5 Ru3 C90 146.4(7)
O5 Ru3 C91 108.5(7)
O5 Ru3 C92 86.9(6)
O5 Ru3 C93 94.0(7)
O5 Ru3 C94 123.1(7)
C89 Ru3 Cl5 115.8(7)
C89 Ru3 P3 98.4(7)
C89 Ru3 C91 68.6(8)
C89 Ru3 C92 81.0(8)
C89 Ru3 C93 69.1(9)
C89 Ru3 C94 40.3(8)
C90 Ru3 Cl5 88.4(6)
C90 Ru3 P3 124.9(6)
C90 Ru3 C89 37.1(7)
C90 Ru3 C91 39.0(8)
C90 Ru3 C92 69.4(8)
C90 Ru3 C93 80.2(8)
C90 Ru3 C94 69.3(8)
C91 Ru3 Cl5 87.9(5)
C91 Ru3 P3 163.8(6)
C91 Ru3 C92 38.1(7)
C92 Ru3 Cl5 115.5(5)
C92 Ru3 P3 152.9(5)
C93 Ru3 Cl5 150.4(6)
C93 Ru3 P3 119.5(6)
C93 Ru3 C91 66.1(8)
C93 Ru3 C92 35.0(7)
C94 Ru3 Cl5 156.0(6)
C94 Ru3 P3 96.2(6)
C94 Ru3 C91 80.3(8)
C94 Ru3 C92 65.8(8)
C94 Ru3 C93 36.7(7)
Cl2 Zn1 Cl3 119.3(2)
O2 Zn1 Cl2 109.5(4)
O2 Zn1 Cl3 104.9(4)
O2 Zn1 O3 105.6(5)
O3 Zn1 Cl2 103.7(4)
O3 Zn1 Cl3 113.1(4)
Cl6 Zn2 Cl7 118.6(2)
O7 Zn2 Cl6 107.8(4)
O7 Zn2 Cl7 108.5(4)
O7 Zn2 O6 108.8(5)
O6 Zn2 Cl6 107.1(4)
O6 Zn2 Cl7 105.7(4)
C11 P4 Ru4 117.1(7)
C11 P4 C23 102.0(9)
C17 P4 Ru4 116.1(6)
C17 P4 C11 103.0(9)
C17 P4 C23 105.6(8)
C23 P4 Ru4 111.4(6)
C40 P1 Ru1 114.3(6)
C40 P1 C46 104.6(10)
C40 P1 C52 103.7(9)
C46 P1 Ru1 117.0(7)
C46 P1 C52 102.7(9)
C52 P1 Ru1 113.0(7)
C69 P2 Ru2 111.1(7)
C69 P2 C75 105.2(10)
C69 P2 C81 106.0(9)
C75 P2 Ru2 120.0(7)
C81 P2 Ru2 112.1(7)
C81 P2 C75 101.1(9)
C98 P3 Ru3 116.4(7)
C98 P3 C110 102.7(9)
C104 P3 Ru3 112.6(7)
C104 P3 C98 104.8(10)
C104 P3 C110 107.1(9)
C110 P3 Ru3 112.3(6)
C58 O8 Ru4 131.8(12)
C58 O7 Zn2 135.6(11)
C29 O1 Ru1 136.1(13)
C29 O2 Zn1 131.9(13)
C116 O3 Zn1 136.8(13)
C116 O4 Ru2 137.5(13)
C87 O5 Ru3 130.9(12)
C87 O6 Zn2 132.3(12)
C1 C2 Ru4 135.5(13)
C3 C2 Ru4 71.0(10)
C3 C2 C1 120.3(16)
C7 C2 Ru4 70.6(10)
C7 C2 C1 122.1(18)
C7 C2 C3 117.1(17)
C2 C3 Ru4 70.8(10)
C4 C3 Ru4 71.0(10)
C4 C3 C2 120.3(16)
C3 C4 Ru4 71.8(10)
C5 C4 Ru4 72.4(11)
C5 C4 C3 121.3(17)
C4 C5 Ru4 71.1(10)
C4 C5 C6 119.3(17)
C4 C5 C8 118.3(17)
C6 C5 Ru4 69.3(10)
C6 C5 C8 122.2(16)
C8 C5 Ru4 127.8(13)
C5 C6 Ru4 72.8(10)
C7 C6 Ru4 71.9(11)
C7 C6 C5 119.8(16)
C2 C7 Ru4 72.1(11)
C6 C7 Ru4 70.6(11)
C6 C7 C2 122.0(17)
C5 C8 C9 107.8(17)
C10 C8 C5 113.4(17)
C10 C8 C9 109.7(17)
C12 C11 P4 120.4(15)
C16 C11 P4 119.8(15)
C16 C11 C12 119.8(19)
C11 C12 C13 120.5(19)
C14 C13 C12 119(2)
C15 C14 C13 122(2)
C14 C15 C16 119(2)
C11 C16 C15 119.9(19)
C18 C17 P4 116.6(14)
C22 C17 P4 122.4(14)
C22 C17 C18 121.0(16)
C19 C18 C17 116.7(17)
C20 C19 C18 123.7(18)
C19 C20 C21 119.1(18)
C20 C21 C22 121(2)
C17 C22 C21 118.0(18)
C24 C23 P4 116.9(14)
C28 C23 P4 122.5(14)
C28 C23 C24 120.5(18)
C25 C24 C23 118.5(18)
C24 C25 C26 120.9(17)
C25 C26 C29 119.8(17)
C27 C26 C25 120.5(17)
C27 C26 C29 119.4(17)
C28 C27 C26 118.7(17)
C23 C28 C27 120.8(17)
O1 C29 C26 113.5(18)
O2 C29 O1 123.2(19)
O2 C29 C26 123.0(18)
C30 C31 Ru1 133.8(17)
C32 C31 Ru1 67.3(12)
C32 C31 C30 119(2)
C36 C31 Ru1 70.4(13)
C36 C31 C30 125(2)
C36 C31 C32 116(2)
C31 C32 Ru1 72.7(12)
C33 C32 Ru1 73.9(13)
C33 C32 C31 120(2)
C32 C33 Ru1 69.4(13)
C32 C33 C34 125(2)
C34 C33 Ru1 73.1(12)
C33 C34 Ru1 70.5(13)
C33 C34 C35 117(2)
C33 C34 C37 127(2)
C35 C34 Ru1 68.6(11)
C35 C34 C37 115.8(17)
C37 C34 Ru1 126.9(14)
C34 C35 Ru1 72.6(11)
C36 C35 Ru1 72.1(12)
C36 C35 C34 121.2(18)
C31 C36 Ru1 71.5(13)
C35 C36 Ru1 70.2(12)
C35 C36 C31 121(2)
C34 C37 C38 111.3(18)
C34 C37 C39 110.7(18)
C38 C37 C39 110.0(18)
C41 C40 P1 116.8(16)
C41 C40 C45 119.4(18)
C45 C40 P1 123.8(15)
C40 C41 C42 122(2)
C43 C42 C41 118.5(19)
C44 C43 C42 120(2)
C43 C44 C45 121(2)
C40 C45 C44 119.7(19)
C47 C46 P1 121.3(16)
C51 C46 P1 118.6(16)
C51 C46 C47 120(2)
C46 C47 C48 117(2)
C49 C48 C47 122(2)
C48 C49 C50 122(2)
C49 C50 C51 119(2)
C46 C51 C50 119(2)
C53 C52 P1 116.0(14)
C57 C52 P1 125.3(15)
C57 C52 C53 118.7(18)
C54 C53 C52 121.3(18)
C53 C54 C55 118.4(18)
C54 C55 C56 119.5(18)
C54 C55 C58 118.6(17)
C56 C55 C58 121.5(17)
C57 C56 C55 121.2(17)
C56 C57 C52 120.7(19)
O8 C58 O7 125.3(17)
O8 C58 C55 113.8(16)
O7 C58 C55 120.8(17)
C59 C60 Ru2 127.9(17)
C61 C60 Ru2 69.4(13)
C61 C60 C59 120(2)
C65 C60 Ru2 70.4(13)
C65 C60 C59 118(2)
C65 C60 C61 121(2)
C60 C61 Ru2 73.7(13)
C60 C61 C62 122(2)
C62 C61 Ru2 73.0(13)
C61 C62 Ru2 69.5(14)
C61 C62 C63 121(2)
C63 C62 Ru2 71.8(13)
C62 C63 Ru2 70.8(13)
C62 C63 C64 115(2)
C62 C63 C66 120(2)
C64 C63 Ru2 67.6(13)
C64 C63 C66 125(2)
C66 C63 Ru2 130.7(17)
C63 C64 Ru2 73.5(13)
C65 C64 Ru2 72.1(13)
C65 C64 C63 124(2)
C60 C65 Ru2 72.9(13)
C60 C65 C64 117(2)
C64 C65 Ru2 68.9(12)
C63 C66 C67 114(2)
C63 C66 C68 110(2)
C68 C66 C67 106(2)
C70 C69 P2 116.1(16)
C70 C69 C74 121.4(19)
C74 C69 P2 122.3(15)
C69 C70 C71 120(2)
C70 C71 C72 120(2)
C73 C72 C71 119(2)
C74 C73 C72 122(2)
C73 C74 C69 118(2)
C76 C75 P2 118.2(15)
C76 C75 C80 122.2(19)
C80 C75 P2 119.3(16)
C75 C76 C77 117.1(19)
C78 C77 C76 123.6(19)
C77 C78 C79 118.8(19)
C78 C79 C80 118.4(19)
C75 C80 C79 119.9(19)
C82 C81 P2 124.2(15)
C82 C81 C86 118.3(18)
C86 C81 P2 117.4(14)
C83 C82 C81 122.4(18)
C82 C83 C84 119.2(17)
C83 C84 C85 120.3(19)
C83 C84 C87 121.5(18)
C85 C84 C87 117.7(18)
C84 C85 C86 119.0(18)
C81 C86 C85 120.5(18)
O5 C87 C84 114.3(17)
O6 C87 O5 123.4(18)
O6 C87 C84 122.2(19)
C88 C89 Ru3 133.1(19)
C90 C89 Ru3 71.0(14)
C90 C89 C88 123(2)
C90 C89 C94 118(2)
C94 C89 Ru3 69.9(13)
C94 C89 C88 119(2)
C89 C90 Ru3 71.9(14)
C89 C90 C91 120(2)
C91 C90 Ru3 71.7(12)
C90 C91 Ru3 69.2(12)
C90 C91 C92 120.1(18)
C92 C91 Ru3 73.8(11)
C91 C92 Ru3 68.0(11)
C91 C92 C95 119.5(19)
C93 C92 Ru3 68.9(13)
C93 C92 C91 117(2)
C93 C92 C95 122(2)
C95 C92 Ru3 121.2(15)
C92 C93 Ru3 76.1(13)
C92 C93 C94 126(2)
C94 C93 Ru3 71.2(13)
C89 C94 Ru3 69.8(12)
C93 C94 Ru3 72.0(13)
C93 C94 C89 119(2)
C92 C95 C96 117(2)
C92 C95 C97 106.3(19)
C97 C95 C96 109(2)
C99 C98 P3 117.1(16)
C103 C98 P3 119.9(17)
C103 C98 C99 123(2)
C98 C99 C100 118.2(19)
C101 C100 C99 118(2)
C100 C101 C102 123(2)
C101 C102 C103 120(2)
C98 C103 C102 118(2)
C105 C104 P3 120.9(16)
C109 C104 P3 123.6(18)
C109 C104 C105 115(2)
C106 C105 C104 126(2)
C107 C106 C105 119(2)
C106 C107 C108 120(2)
C109 C108 C107 116(2)
C104 C109 C108 123(2)
C111 C110 P3 114.9(14)
C115 C110 P3 120.9(14)
C115 C110 C111 124.1(18)
C112 C111 C110 117.0(18)
C111 C112 C113 121.3(18)
C112 C113 C116 117.0(17)
C114 C113 C112 120.6(18)
C114 C113 C116 122.4(18)
C113 C114 C115 119.3(17)
C110 C115 C114 117.4(16)
O3 C116 C113 119.7(17)
O4 C116 O3 125.0(19)
O4 C116 C113 115.2(18)
C117 C118 C119 116(2)
C120 C119 C118 113(2)
C119 C120 C121 118(3)

loop_
_geom_bond_atom_site_label_1
_geom_bond_atom_site_label_2
_geom_bond_distance
Ru4 Cl8 2.397(5)
Ru4 P4 2.377(6)
Ru4 O8 2.087(12)
Ru4 C2 2.219(18)
Ru4 C3 2.223(17)
Ru4 C4 2.213(17)
Ru4 C5 2.229(19)
Ru4 C6 2.183(17)
Ru4 C7 2.201(19)
Ru1 Cl1 2.376(6)
Ru1 P1 2.370(6)
Ru1 O1 2.062(13)
Ru1 C31 2.23(2)
Ru1 C32 2.15(2)
Ru1 C33 2.21(2)
Ru1 C34 2.24(2)
Ru1 C35 2.187(19)
Ru1 C36 2.21(2)
Ru2 Cl4 2.373(6)
Ru2 P2 2.357(6)
Ru2 O4 2.085(13)
Ru2 C60 2.24(2)
Ru2 C61 2.18(2)
Ru2 C62 2.23(2)
Ru2 C63 2.24(2)
Ru2 C64 2.16(2)
Ru2 C65 2.21(2)
Ru3 Cl5 2.406(6)
Ru3 P3 2.371(6)
Ru3 O5 2.075(12)
Ru3 C89 2.19(2)
Ru3 C90 2.18(2)
Ru3 C91 2.21(2)
Ru3 C92 2.29(2)
Ru3 C93 2.20(2)
Ru3 C94 2.19(2)
Zn1 Cl2 2.204(6)
Zn1 Cl3 2.211(6)
Zn1 O2 1.958(12)
Zn1 O3 1.978(12)
Zn2 Cl6 2.221(6)
Zn2 Cl7 2.225(6)
Zn2 O7 1.978(12)
Zn2 O6 2.003(12)
P4 C11 1.82(2)
P4 C17 1.811(18)
P4 C23 1.841(19)
P1 C40 1.78(2)
P1 C46 1.80(2)
P1 C52 1.85(2)
P2 C69 1.81(2)
P2 C75 1.82(2)
P2 C81 1.816(19)
P3 C98 1.82(2)
P3 C104 1.75(2)
P3 C110 1.86(2)
O8 C58 1.25(2)
O7 C58 1.271(19)
O1 C29 1.28(2)
O2 C29 1.24(2)
O3 C116 1.27(2)
O4 C116 1.23(2)
O5 C87 1.28(2)
O6 C87 1.25(2)
C1 C2 1.50(3)
C2 C3 1.45(3)
C2 C7 1.41(2)
C3 C4 1.42(2)
C4 C5 1.39(2)
C5 C6 1.43(3)
C5 C8 1.56(3)
C6 C7 1.41(2)
C8 C9 1.57(3)
C8 C10 1.55(3)
C11 C12 1.41(3)
C11 C16 1.40(3)
C12 C13 1.42(3)
C13 C14 1.40(3)
C14 C15 1.38(3)
C15 C16 1.44(3)
C17 C18 1.47(3)
C17 C22 1.39(3)
C18 C19 1.39(2)
C19 C20 1.36(3)
C20 C21 1.41(3)
C21 C22 1.42(3)
C23 C24 1.43(2)
C23 C28 1.38(2)
C24 C25 1.36(2)
C25 C26 1.41(2)
C26 C27 1.40(2)
C26 C29 1.50(3)
C27 C28 1.39(2)
C30 C31 1.53(3)
C31 C32 1.50(3)
C31 C36 1.45(3)
C32 C33 1.38(3)
C33 C34 1.39(3)
C34 C35 1.47(3)
C34 C37 1.48(3)
C35 C36 1.42(3)
C37 C38 1.55(3)
C37 C39 1.60(3)
C40 C41 1.40(2)
C40 C45 1.41(3)
C41 C42 1.43(3)
C42 C43 1.42(3)
C43 C44 1.40(3)
C44 C45 1.42(3)
C46 C47 1.44(3)
C46 C51 1.39(3)
C47 C48 1.45(3)
C48 C49 1.31(3)
C49 C50 1.41(3)
C50 C51 1.45(3)
C52 C53 1.43(3)
C52 C57 1.38(2)
C53 C54 1.40(3)
C54 C55 1.41(2)
C55 C56 1.42(3)
C55 C58 1.50(3)
C56 C57 1.37(2)
C59 C60 1.51(3)
C60 C61 1.40(3)
C60 C65 1.40(3)
C61 C62 1.42(3)
C62 C63 1.43(3)
C63 C64 1.47(3)
C63 C66 1.48(3)
C64 C65 1.46(3)
C66 C67 1.62(3)
C66 C68 1.56(3)
C69 C70 1.41(3)
C69 C74 1.43(3)
C70 C71 1.42(3)
C71 C72 1.43(3)
C72 C73 1.42(3)
C73 C74 1.40(3)
C75 C76 1.39(3)
C75 C80 1.40(3)
C76 C77 1.41(3)
C77 C78 1.40(3)
C78 C79 1.42(3)
C79 C80 1.45(3)
C81 C82 1.38(2)
C81 C86 1.38(3)
C82 C83 1.37(2)
C83 C84 1.38(3)
C84 C85 1.39(2)
C84 C87 1.49(3)
C85 C86 1.40(3)
C88 C89 1.53(4)
C89 C90 1.39(3)
C89 C94 1.51(3)
C90 C91 1.47(3)
C91 C92 1.47(3)
C92 C93 1.35(3)
C92 C95 1.53(3)
C93 C94 1.38(3)
C95 C96 1.56(3)
C95 C97 1.56(3)
C98 C99 1.39(3)
C98 C103 1.38(3)
C99 C100 1.49(3)
C100 C101 1.35(3)
C101 C102 1.39(3)
C102 C103 1.43(3)
C104 C105 1.40(3)
C104 C109 1.38(3)
C105 C106 1.37(3)
C106 C107 1.35(3)
C107 C108 1.48(3)
C108 C109 1.43(3)
C110 C111 1.39(2)
C110 C115 1.36(2)
C111 C112 1.38(3)
C112 C113 1.39(2)
C113 C114 1.37(2)
C113 C116 1.53(3)
C114 C115 1.44(2)
C117 C118 1.51(4)
C118 C119 1.57(3)
C119 C120 1.54(4)
C120 C121 1.65(5)
C122 C123 1.88(5)

loop_
_geom_torsion_atom_site_label_1
_geom_torsion_atom_site_label_2
_geom_torsion_atom_site_label_3
_geom_torsion_atom_site_label_4
_geom_torsion
Ru4 P4 C11 C12 157.9(14)
Ru4 P4 C11 C16 -22.1(19)
Ru4 P4 C17 C18 -49.3(15)
Ru4 P4 C17 C22 132.8(14)
Ru4 P4 C23 C24 -68.5(15)
Ru4 P4 C23 C28 108.7(16)
Ru4 O8 C58 O7 -3(3)
Ru4 O8 C58 C55 171.6(11)
Ru4 C2 C3 C4 52.9(15)
Ru4 C2 C7 C6 -52.1(16)
Ru4 C3 C4 C5 55.1(16)
Ru4 C4 C5 C6 51.7(15)
Ru4 C4 C5 C8 -123.5(16)
Ru4 C5 C6 C7 56.5(15)
Ru4 C5 C8 C9 173.3(13)
Ru4 C5 C8 C10 52(2)
Ru4 C6 C7 C2 52.7(16)
Ru1 P1 C40 C41 -52.5(16)
Ru1 P1 C40 C45 127.8(16)
Ru1 P1 C46 C47 -10(2)
Ru1 P1 C46 C51 169.1(16)
Ru1 P1 C52 C53 -73.0(16)
Ru1 P1 C52 C57 104.3(17)
Ru1 O1 C29 O2 -4(3)
Ru1 O1 C29 C26 170.3(12)
Ru1 C31 C32 C33 -58.8(19)
Ru1 C31 C36 C35 52.1(18)
Ru1 C32 C33 C34 -50(2)
Ru1 C33 C34 C35 -52.3(16)
Ru1 C33 C34 C37 122(2)
Ru1 C34 C35 C36 -55.4(17)
Ru1 C34 C37 C38 78(2)
Ru1 C34 C37 C39 -159.6(14)
Ru1 C35 C36 C31 -52.7(19)
Ru2 P2 C69 C70 -53.0(16)
Ru2 P2 C69 C74 121.8(16)
Ru2 P2 C75 C76 179.3(14)
Ru2 P2 C75 C80 6(2)
Ru2 P2 C81 C82 98.8(17)
Ru2 P2 C81 C86 -76.1(16)
Ru2 O4 C116 O3 -2(3)
Ru2 O4 C116 C113 173.7(12)
Ru2 C60 C61 C62 -57(2)
Ru2 C60 C65 C64 54.8(18)
Ru2 C61 C62 C63 -52(2)
Ru2 C62 C63 C64 -52.8(17)
Ru2 C62 C63 C66 127(2)
Ru2 C63 C64 C65 -54(2)
Ru2 C63 C66 C67 -94(2)
Ru2 C63 C66 C68 146.8(19)
Ru2 C64 C65 C60 -56.9(19)
Ru3 P3 C98 C99 166.2(13)
Ru3 P3 C98 C103 -8(2)
Ru3 P3 C104 C105 -59.1(18)
Ru3 P3 C104 C109 115.4(19)
Ru3 P3 C110 C111 -62.0(16)
Ru3 P3 C110 C115 117.7(15)
Ru3 O5 C87 O6 -1(3)
Ru3 O5 C87 C84 174.5(11)
Ru3 C89 C90 C91 -54.9(19)
Ru3 C89 C94 C93 54.8(19)
Ru3 C90 C91 C92 -55.6(17)
Ru3 C91 C92 C93 -50.3(18)
Ru3 C91 C92 C95 114.4(19)
Ru3 C92 C93 C94 -54(2)
Ru3 C92 C95 C96 69(2)
Ru3 C92 C95 C97 -168.6(15)
Ru3 C93 C94 C89 -53.8(18)
Zn1 O2 C29 O1 -112(2)
Zn1 O2 C29 C26 75(2)
Zn1 O3 C116 O4 -123.0(19)
Zn1 O3 C116 C113 62(2)
Zn2 O7 C58 O8 -107(2)
Zn2 O7 C58 C55 78(2)
Zn2 O6 C87 O5 -127.7(17)
Zn2 O6 C87 C84 57(2)
P4 C11 C12 C13 179.6(16)
P4 C11 C16 C15 -176.9(15)
P4 C17 C18 C19 178.7(14)
P4 C17 C22 C21 -178.9(14)
P4 C23 C24 C25 173.4(15)
P4 C23 C28 C27 -173.9(15)
P1 C40 C41 C42 179.9(16)
P1 C40 C45 C44 -178.0(15)
P1 C46 C47 C48 176.8(17)
P1 C46 C51 C50 -178.9(17)
P1 C52 C53 C54 170.8(16)
P1 C52 C57 C56 -171.5(16)
P2 C69 C70 C71 175.3(15)
P2 C69 C74 C73 -172.1(16)
P2 C75 C76 C77 -175.8(16)
P2 C75 C80 C79 175.8(16)
P2 C81 C82 C83 -172.2(16)
P2 C81 C86 C85 168.2(16)
P3 C98 C99 C100 -177.0(15)
P3 C98 C103 C102 -179.6(16)
P3 C104 C105 C106 176.6(17)
P3 C104 C109 C108 -171.9(18)
P3 C110 C111 C112 174.5(15)
P3 C110 C115 C114 -175.7(14)
C1 C2 C3 Ru4 132.3(17)
C1 C2 C3 C4 -174.8(17)
C1 C2 C7 Ru4 -132.3(18)
C1 C2 C7 C6 175.7(17)
C2 C3 C4 Ru4 -52.8(15)
C2 C3 C4 C5 2(3)
C3 C2 C7 Ru4 55.4(14)
C3 C2 C7 C6 3(3)
C3 C4 C5 Ru4 -54.8(15)
C3 C4 C5 C6 -3(3)
C3 C4 C5 C8 -178.3(17)
C4 C5 C6 Ru4 -52.5(15)
C4 C5 C6 C7 4(3)
C4 C5 C8 C9 -99(2)
C4 C5 C8 C10 139.0(18)
C5 C6 C7 Ru4 -56.9(15)
C5 C6 C7 C2 -4(3)
C6 C5 C8 C9 86(2)
C6 C5 C8 C10 -36(3)
C7 C2 C3 Ru4 -55.2(14)
C7 C2 C3 C4 -2(3)
C8 C5 C6 Ru4 122.4(17)
C8 C5 C6 C7 178.9(17)
C11 P4 C17 C18 -178.7(14)
C11 P4 C17 C22 3.4(18)
C11 P4 C23 C24 57.2(16)
C11 P4 C23 C28 -125.6(17)
C11 C12 C13 C14 -3(3)
C12 C11 C16 C15 3(3)
C12 C13 C14 C15 4(3)
C13 C14 C15 C16 -1(3)
C14 C15 C16 C11 -2(3)
C16 C11 C12 C13 0(3)
C17 P4 C11 C12 -73.3(17)
C17 P4 C11 C16 106.7(17)
C17 P4 C23 C24 164.6(15)
C17 P4 C23 C28 -18.2(19)
C17 C18 C19 C20 4(3)
C18 C17 C22 C21 3(3)
C18 C19 C20 C21 -5(3)
C19 C20 C21 C22 5(3)
C20 C21 C22 C17 -4(3)
C22 C17 C18 C19 -3(3)
C23 P4 C11 C12 36.1(18)
C23 P4 C11 C16 -144.0(16)
C23 P4 C17 C18 74.7(15)
C23 P4 C17 C22 -103.2(17)
C23 C24 C25 C26 3(3)
C24 C23 C28 C27 3(3)
C24 C25 C26 C27 -1(3)
C24 C25 C26 C29 -173.8(18)
C25 C26 C27 C28 0(3)
C25 C26 C29 O1 -3(3)
C25 C26 C29 O2 171.3(18)
C26 C27 C28 C23 -1(3)
C27 C26 C29 O1 -175.4(16)
C27 C26 C29 O2 -2(3)
C28 C23 C24 C25 -4(3)
C29 C26 C27 C28 173.0(18)
C30 C31 C32 Ru1 -129(2)
C30 C31 C32 C33 172(2)
C30 C31 C36 Ru1 130(2)
C30 C31 C36 C35 -177(2)
C31 C32 C33 Ru1 58.2(18)
C31 C32 C33 C34 8(3)
C32 C31 C36 Ru1 -50.8(17)
C32 C31 C36 C35 1(3)
C32 C33 C34 Ru1 49(2)
C32 C33 C34 C35 -3(3)
C32 C33 C34 C37 171(2)
C33 C34 C35 Ru1 53.2(17)
C33 C34 C35 C36 -2(3)
C33 C34 C37 C38 -15(3)
C33 C34 C37 C39 108(2)
C34 C35 C36 Ru1 55.6(17)
C34 C35 C36 C31 3(3)
C35 C34 C37 C38 159.4(17)
C35 C34 C37 C39 -78(2)
C36 C31 C32 Ru1 52.3(18)
C36 C31 C32 C33 -6(3)
C37 C34 C35 Ru1 -121.7(17)
C37 C34 C35 C36 -177.1(19)
C40 P1 C46 C47 117.3(19)
C40 P1 C46 C51 -63(2)
C40 P1 C52 C53 162.7(15)
C40 P1 C52 C57 -20(2)
C40 C41 C42 C43 0(3)
C41 C40 C45 C44 2(3)
C41 C42 C43 C44 -2(3)
C42 C43 C44 C45 4(3)
C43 C44 C45 C40 -4(3)
C45 C40 C41 C42 0(3)
C46 P1 C40 C41 178.3(15)
C46 P1 C40 C45 -1(2)
C46 P1 C52 C53 54.0(18)
C46 P1 C52 C57 -128.8(18)
C46 C47 C48 C49 1(4)
C47 C46 C51 C50 1(3)
C47 C48 C49 C50 2(4)
C48 C49 C50 C51 -4(4)
C49 C50 C51 C46 3(4)
C51 C46 C47 C48 -3(3)
C52 P1 C40 C41 71.0(17)
C52 P1 C40 C45 -108.7(18)
C52 P1 C46 C47 -134.6(19)
C52 P1 C46 C51 45(2)
C52 C53 C54 C55 3(3)
C53 C52 C57 C56 6(3)
C53 C54 C55 C56 1(3)
C53 C54 C55 C58 -171.9(18)
C54 C55 C56 C57 -2(3)
C54 C55 C58 O8 0(2)
C54 C55 C58 O7 175.8(16)
C55 C56 C57 C52 -1(3)
C56 C55 C58 O8 -172.4(17)
C56 C55 C58 O7 3(3)
C57 C52 C53 C54 -7(3)
C58 C55 C56 C57 170.8(18)
C59 C60 C61 Ru2 -123(2)
C59 C60 C61 C62 180(2)
C59 C60 C65 Ru2 123(2)
C59 C60 C65 C64 178(2)
C60 C61 C62 Ru2 58(2)
C60 C61 C62 C63 6(4)
C61 C60 C65 Ru2 -49(2)
C61 C60 C65 C64 6(3)
C61 C62 C63 Ru2 51(2)
C61 C62 C63 C64 -2(3)
C61 C62 C63 C66 178(2)
C62 C63 C64 Ru2 54.4(18)
C62 C63 C64 C65 0(3)
C62 C63 C66 C67 176(2)
C62 C63 C66 C68 57(3)
C63 C64 C65 Ru2 55(2)
C63 C64 C65 C60 -2(3)
C64 C63 C66 C67 -5(3)
C64 C63 C66 C68 -124(2)
C65 C60 C61 Ru2 50(2)
C65 C60 C61 C62 -8(4)
C66 C63 C64 Ru2 -125(2)
C66 C63 C64 C65 -179(2)
C69 P2 C75 C76 -54.7(19)
C69 P2 C75 C80 131.8(17)
C69 P2 C81 C82 -23(2)
C69 P2 C81 C86 162.5(16)
C69 C70 C71 C72 -1(3)
C70 C69 C74 C73 2(3)
C70 C71 C72 C73 -2(3)
C71 C72 C73 C74 5(3)
C72 C73 C74 C69 -5(3)
C74 C69 C70 C71 1(3)
C75 P2 C69 C70 175.7(15)
C75 P2 C69 C74 -10(2)
C75 P2 C81 C82 -132.1(17)
C75 P2 C81 C86 53.0(18)
C75 C76 C77 C78 2(3)
C76 C75 C80 C79 3(3)
C76 C77 C78 C79 -2(3)
C77 C78 C79 C80 1(3)
C78 C79 C80 C75 -2(3)
C80 C75 C76 C77 -3(3)
C81 P2 C69 C70 69.1(17)
C81 P2 C69 C74 -116.1(18)
C81 P2 C75 C76 55.4(19)
C81 P2 C75 C80 -118.1(18)
C81 C82 C83 C84 2(3)
C82 C81 C86 C85 -7(3)
C82 C83 C84 C85 -3(3)
C82 C83 C84 C87 170.0(18)
C83 C84 C85 C86 -2(3)
C83 C84 C87 O5 -166.0(17)
C83 C84 C87 O6 10(3)
C84 C85 C86 C81 7(3)
C85 C84 C87 O5 7(3)
C85 C84 C87 O6 -177.6(17)
C86 C81 C82 C83 3(3)
C87 C84 C85 C86 -174.6(18)
C88 C89 C90 Ru3 -130(2)
C88 C89 C90 C91 175(2)
C88 C89 C94 Ru3 129(2)
C88 C89 C94 C93 -176(2)
C89 C90 C91 Ru3 55.0(19)
C89 C90 C91 C92 -1(3)
C90 C89 C94 Ru3 -54.2(19)
C90 C89 C94 C93 1(3)
C90 C91 C92 Ru3 53.5(17)
C90 C91 C92 C93 3(3)
C90 C91 C92 C95 167.9(19)
C91 C92 C93 Ru3 49.8(17)
C91 C92 C93 C94 -4(3)
C91 C92 C95 C96 -12(3)
C91 C92 C95 C97 111(2)
C92 C93 C94 Ru3 56(2)
C92 C93 C94 C89 2(4)
C93 C92 C95 C96 152(2)
C93 C92 C95 C97 -86(3)
C94 C89 C90 Ru3 53.7(18)
C94 C89 C90 C91 -1(3)
C95 C92 C93 Ru3 -114(2)
C95 C92 C93 C94 -168(2)
C98 P3 C104 C105 173.4(16)
C98 P3 C104 C109 -12(2)
C98 P3 C110 C111 63.8(16)
C98 P3 C110 C115 -116.5(17)
C98 C99 C100 C101 2(3)
C99 C98 C103 C102 7(3)
C99 C100 C101 C102 -5(4)
C100 C101 C102 C103 8(4)
C101 C102 C103 C98 -9(3)
C103 C98 C99 C100 -3(3)
C104 P3 C98 C99 -68.7(18)
C104 P3 C98 C103 117.3(18)
C104 P3 C110 C111 173.9(15)
C104 P3 C110 C115 -6.5(19)
C104 C105 C106 C107 -3(4)
C105 C104 C109 C108 3(3)
C105 C106 C107 C108 -1(4)
C106 C107 C108 C109 4(4)
C107 C108 C109 C104 -6(4)
C109 C104 C105 C106 2(3)
C110 P3 C98 C99 43.1(18)
C110 P3 C98 C103 -130.8(18)
C110 P3 C104 C105 64.9(18)
C110 P3 C104 C109 -121(2)
C110 C111 C112 C113 1(3)
C111 C110 C115 C114 4(3)
C111 C112 C113 C114 4(3)
C111 C112 C113 C116 -172.8(18)
C112 C113 C114 C115 -5(3)
C112 C113 C116 O3 -179.5(17)
C112 C113 C116 O4 5(3)
C113 C114 C115 C110 1(3)
C114 C113 C116 O3 4(3)
C114 C113 C116 O4 -171.5(17)
C115 C110 C111 C112 -5(3)
C116 C113 C114 C115 171.5(17)
C117 C118 C119 C120 176(3)
C118 C119 C120 C121 179(3)
